data_1533981
loop_
_publ_author_name
'Kobayashi, H.'
'Uebou, Y.'
'Tabuchi, M.'
'Kageyama, H.'
'Yamamoto, Y.'
'Matsuoka, M.'
'Tamaki, J.'

_publ_section_title
;
 Structure, physical properties and charge-discharge characteristics of
 Fe-doped Li2 Ir O3
;
_journal_name_full 'Journal of the Electrochemical Society'
_journal_page_first A1408
_journal_page_last A1415
_journal_volume 150
_journal_year 2003
_chemical_formula_sum 'Fe0.4 Ir0.4 Li0.29 O2'
_chemical_name_systematic 'Li0.09 (Li0.2 Ir0.357 Fe0.4) Ir0.043 O2'
_space_group_IT_number 166
_symmetry_space_group_name_Hall '-R 3 2"'
_symmetry_space_group_name_H-M 'R -3 m :H'
_cell_angle_alpha 90
_cell_angle_beta 90
_cell_angle_gamma 120
_cell_formula_units_Z 3
_cell_length_a 2.9707
_cell_length_b 2.9707
_cell_length_c 14.3524
_cell_volume 109.691
_citation_journal_id_ASTM JESOAN
_cod_data_source_file Kobayashi_JESOAN_2003_767.cif
_cod_data_source_block Fe0.4Ir0.4Li0.29O2
_cod_original_cell_volume 109.6914
_cod_database_code 1533981

loop_
_symmetry_equiv_pos_as_xyz
x,y,z
-y,x-y,z
-x+y,-x,z
y,x,-z
-x,-x+y,-z
x-y,-y,-z
-x,-y,-z
y,-x+y,-z
x-y,x,-z
-y,-x,z
x,x-y,z
-x+y,y,z
x+2/3,y+1/3,z+1/3
-y+2/3,x-y+1/3,z+1/3
-x+y+2/3,-x+1/3,z+1/3
y+2/3,x+1/3,-z+1/3
-x+2/3,-x+y+1/3,-z+1/3
x-y+2/3,-y+1/3,-z+1/3
-x+2/3,-y+1/3,-z+1/3
y+2/3,-x+y+1/3,-z+1/3
x-y+2/3,x+1/3,-z+1/3
-y+2/3,-x+1/3,z+1/3
x+2/3,x-y+1/3,z+1/3
-x+y+2/3,y+1/3,z+1/3
x+1/3,y+2/3,z+2/3
-y+1/3,x-y+2/3,z+2/3
-x+y+1/3,-x+2/3,z+2/3
y+1/3,x+2/3,-z+2/3
-x+1/3,-x+y+2/3,-z+2/3
x-y+1/3,-y+2/3,-z+2/3
-x+1/3,-y+2/3,-z+2/3
y+1/3,-x+y+2/3,-z+2/3
x-y+1/3,x+2/3,-z+2/3
-y+1/3,-x+2/3,z+2/3
x+1/3,x-y+2/3,z+2/3
-x+y+1/3,y+2/3,z+2/3

loop_
_atom_site_label
_atom_site_type_symbol
_atom_site_fract_x
_atom_site_fract_y
_atom_site_fract_z
_atom_site_occupancy
_atom_site_U_iso_or_equiv
O1 O-2 0 0 0.2392 1 0.0
Ir2 Ir+5 0 0 0.375 0.0215 0.0
Li1 Li+1 0 0 0.5 0.2 0.0
Li2 Li+1 0 0 0 0.09 0.0
Ir1 Ir+5 0 0 0.5 0.357 0.0
Fe1 Fe+4 0 0 0.5 0.4 0.0
